data_2105596
loop_
_publ_author_name
'Bertolasi, V.'
'Gilli, P.'
'Ferretti, V.'
'Gilli, G.'

_publ_section_title
;
 Intermolecular N-H&#x00B7;&#x00B7;&#x00B7;O Hydrogen Bonding Assisted by
 Resonance. II. Self Assembly of Hydrogen-Bonded Secondary Enaminones in
 Supramolecular Catemers
;
_journal_issue 1
_journal_name_full 'Acta Crystallographica Section B'
_journal_page_first 50
_journal_page_last 65
_journal_paper_doi 10.1107/S0108768197008677
_journal_volume 54
_journal_year 1998
_chemical_formula_analytical 'C12 H13 N1 O1 '
_chemical_formula_sum 'C12 H13 N O'
_chemical_formula_weight 187.24
_chemical_name_systematic
;
 3-Phenylamino-2-cyclohexen-1-one
;
_space_group_IT_number 14
_symmetry_cell_setting monoclinic
_symmetry_space_group_name_Hall '-P 2ybc'
_symmetry_space_group_name_H-M 'P 1 21/c 1'
_cell_angle_alpha 90.00000
_cell_angle_beta 90.79(3)
_cell_angle_gamma 90.00000
_cell_formula_units_Z 4
_cell_length_a 6.112(3)
_cell_length_b 11.1730(10)
_cell_length_c 14.428(2)
_cell_measurement_reflns_used 25
_cell_measurement_temperature 295
_cell_measurement_theta_max 15
_cell_measurement_theta_min 10
_cell_volume 985.2(5)
_diffrn_ambient_temperature 295
_diffrn_measurement_device_type 'Enraf-Nonius CAD4'
_diffrn_measurement_method \w/2\q
_diffrn_radiation_monochromator graphite
_diffrn_radiation_source 'fine-focus sealed tube'
_diffrn_radiation_type 'Mo K\a'
_diffrn_radiation_wavelength 0.71069
_diffrn_reflns_av_R_equivalents 0.008
_diffrn_reflns_limit_h_max 8
_diffrn_reflns_limit_h_min -8
_diffrn_reflns_limit_k_max 14
_diffrn_reflns_limit_k_min 0
_diffrn_reflns_limit_l_max 19
_diffrn_reflns_limit_l_min 0
_diffrn_reflns_number 2448
_diffrn_reflns_reduction_process ' ......'
_diffrn_reflns_theta_max 28
_diffrn_reflns_theta_min 2
_diffrn_standards_decay_% 0
_diffrn_standards_interval_time 120
_diffrn_standards_number 3
_exptl_absorpt_coefficient_mu 0.0805
_exptl_absorpt_correction_type none
_exptl_crystal_colour 'pale yellow'
_exptl_crystal_density_diffrn 1.2624
_exptl_crystal_description
;
prismatic
;
_exptl_crystal_F_000 400.0
_exptl_crystal_size_max 0.48
_exptl_crystal_size_mid 0.26
_exptl_crystal_size_min 0.14
_refine_diff_density_max 0.43
_refine_diff_density_min -0.24
_refine_ls_extinction_method none
_refine_ls_goodness_of_fit_ref 2.02
_refine_ls_hydrogen_treatment 'H atoms isotropic'
_refine_ls_matrix_type full
_refine_ls_number_parameters 179
_refine_ls_number_reflns 1508
_refine_ls_R_factor_gt 0.046
_refine_ls_shift/su_max 0.01
_refine_ls_structure_factor_coef F
_refine_ls_weighting_details 'w = 4F^2^/[\s^2^(I) + (0.04F^2^)^2^]'
_refine_ls_weighting_scheme calc
_refine_ls_wR_factor_ref 0.062
_reflns_number_gt 1508
_reflns_number_total 2359
_reflns_threshold_expression I>3\s(I)
_cod_data_source_file na0080.cif
_cod_data_source_block 1
_cod_depositor_comments
;
The following automatic conversions were performed:

'_symmetry_cell_setting' value 'Monoclinic' changed to 'monoclinic'
according to /home/saulius/struct/CIF-dictionaries/cif_core.dic
dictionary named 'cif_core.dic' version 2.4.2 from 2011-04-26.

Automatic conversion script
Id: cif_fix_values 1891 2012-01-12 08:04:46Z andrius 

The following automatic conversions were performed:

'_refine_ls_weighting_scheme' value 'calc w = 4F^2^/[\s^2^(I) +
(0.04F^2^)^2^]' was changed to 'calc'. New tag
'_refine_ls_weighting_details' was created. The value of the new tag
was set to 'w = 4F^2^/[\s^2^(I) + (0.04F^2^)^2^]'.

Automatic conversion script
Id: cif_fix_values 3143 2015-03-26 13:38:13Z robertas 
;
_cod_original_sg_symbol_H-M 'P 21/c'
_cod_original_formula_sum 'C12 H13 N1 O1 '
_cod_database_code 2105596

loop_
_symmetry_equiv_pos_as_xyz
x,y,z
-x,-y,-z
-x,y+1/2,-z+1/2
x,-y+1/2,z+1/2

loop_
_atom_site_label
_atom_site_fract_x
_atom_site_fract_y
_atom_site_fract_z
_atom_site_U_iso_or_equiv
_atom_site_adp_type
_atom_site_occupancy
_atom_site_type_symbol
O1 0.5038(3) 0.31490(10) 0.61820(9) 0.0687(5) Uani 1.0 O
N1 0.3886(2) 0.18460(10) 0.30902(9) 0.0455(4) Uani 1.0 N
C1 0.5582(3) 0.3129(2) 0.53570(10) 0.0444(5) Uani 1.0 C
C2 0.4447(3) 0.2435(2) 0.46850(10) 0.0435(5) Uani 1.0 C
C3 0.4926(3) 0.2481(2) 0.37610(10) 0.0384(5) Uani 1.0 C
C4 0.6660(3) 0.3313(2) 0.34280(10) 0.0499(6) Uani 1.0 C
C5 0.8451(4) 0.3462(2) 0.41390(10) 0.0602(6) Uani 1.0 C
C6 0.7521(3) 0.3855(2) 0.50620(10) 0.0513(6) Uani 1.0 C
C7 0.2205(3) 0.0989(2) 0.32010(10) 0.0395(5) Uani 1.0 C
C8 0.0389(3) 0.1043(2) 0.26110(10) 0.0480(6) Uani 1.0 C
C9 -0.1278(3) 0.0228(2) 0.26960(10) 0.0550(6) Uani 1.0 C
C10 -0.1185(4) -0.0645(2) 0.33590(10) 0.0560(6) Uani 1.0 C
C11 0.0648(4) -0.0725(2) 0.39340(10) 0.0579(7) Uani 1.0 C
C12 0.2340(3) 0.0078(2) 0.38540(10) 0.0491(6) Uani 1.0 C
H1N 0.427(3) 0.1960(14) 0.2551(12) 0.034(4) Uiso 1.0 H
H2 0.331(3) 0.1974(16) 0.4918(13) 0.045(4) Uiso 1.0 H
H4A 0.712(3) 0.3077(17) 0.2835(13) 0.047(4) Uiso 1.0 H
H4B 0.595(4) 0.415(2) 0.3371(15) 0.061(5) Uiso 1.0 H
H5A 0.923(3) 0.2593(19) 0.4216(14) 0.058(5) Uiso 1.0 H
H5B 0.956(4) 0.409(2) 0.3912(17) 0.073(6) Uiso 1.0 H
H6A 0.706(4) 0.472(2) 0.5059(16) 0.068(6) Uiso 1.0 H
H6B 0.872(4) 0.3819(19) 0.5518(15) 0.062(5) Uiso 1.0 H
H8 0.041(3) 0.1667(16) 0.2114(13) 0.047(4) Uiso 1.0 H
H9 -0.241(4) 0.0304(18) 0.2348(14) 0.059(5) Uiso 1.0 H
H10 -0.233(3) -0.1200(17) 0.3399(14) 0.052(5) Uiso 1.0 H
H11 0.071(4) -0.1368(19) 0.4407(16) 0.060(5) Uiso 1.0 H
H12 0.362(3) 0.0004(19) 0.4211(13) 0.046(4) Uiso 1.0 H

loop_
_atom_site_aniso_label
_atom_site_aniso_U_11
_atom_site_aniso_U_22
_atom_site_aniso_U_33
_atom_site_aniso_U_12
_atom_site_aniso_U_13
_atom_site_aniso_U_23
O1 0.0716(8) 0.0698(8) 0.0216(4) -0.0079(5) 0.0079(5) -0.0118(7)
N1 0.0424(6) 0.0484(7) 0.0171(5) 0.0003(5) 0.0035(5) -0.0064(6)
C1 0.0427(8) 0.0408(8) 0.0216(6) -0.0001(6) 0.0018(6) 0.0030(7)
C2 0.0365(7) 0.0444(8) 0.0222(6) 0.0010(6) 0.0054(5) -0.0049(7)
C3 0.0313(7) 0.0377(7) 0.0221(5) 0.0019(5) 0.0021(5) 0.0013(6)
C4 0.0444(8) 0.0502(9) 0.0237(6) 0.0025(6) 0.0057(6) -0.0070(8)
C5 0.0468(9) 0.0613(11) 0.0346(7) 0.0023(8) 0.0030(7) -0.0134(9)
C6 0.0474(9) 0.0422(8) 0.0318(7) -0.0017(7) -0.0028(6) -0.0069(8)
C7 0.0369(7) 0.0365(7) 0.0202(5) -0.0031(5) 0.0030(5) 0.0016(6)
C8 0.0463(8) 0.0401(8) 0.0272(6) 0.0000(6) -0.0024(6) 0.0002(8)
C9 0.0406(8) 0.0497(9) 0.0397(8) -0.0054(7) -0.0046(7) -0.0022(8)
C10 0.0498(9) 0.0417(8) 0.0414(8) -0.0078(7) 0.0074(7) -0.0080(8)
C11 0.0628(11) 0.0359(8) 0.0385(8) 0.0046(7) 0.0053(8) -0.0008(9)
C12 0.0441(8) 0.0409(8) 0.0313(7) 0.0033(6) -0.0036(6) 0.0040(7)

loop_
_atom_type_symbol
_atom_type_description
_atom_type_scat_dispersion_real
_atom_type_scat_dispersion_imag
_atom_type_scat_source
'O ' 'Oxygen      ' 0.0106 0.0060 'Int. Tab. C, 4.2.6.8, 6.1.1.4'
'N ' 'Nitrogen    ' 0.0061 0.0033 'Int. Tab. C, 4.2.6.8, 6.1.1.4'
'C ' 'Carbon      ' 0.0033 0.0016 'Int. Tab. C, 4.2.6.8, 6.1.1.4'
'H ' 'Hydrogen    ' 0.0000 0.0000 'Int. Tab. C, 4.2.6.8, 6.1.1.4'

loop_
_geom_angle_atom_site_label_1
_geom_angle_atom_site_label_2
_geom_angle_atom_site_label_3
_geom_angle
_geom_angle_publ_flag
C3 N1 C7 127.5(2) no
C3 N1 H1N 117.0(10) no
C7 N1 H1N 115.0(10) no
O1 C1 C2 122.1(2) no
O1 C1 C6 119.0(2) no
C2 C1 C6 118.9(2) no
C1 C2 C3 122.5(2) no
C1 C2 H2 115.0(10) no
C3 C2 H2 123.0(10) no
N1 C3 C2 124.9(2) no
N1 C3 C4 115.1(2) no
C2 C3 C4 119.9(2) no
C3 C4 C5 111.3(2) no
C3 C4 H4A 110.0(10) no
C3 C4 H4B 107.0(10) no
C5 C4 H4A 115.0(10) no
C5 C4 H4B 105.0(10) no
H4A C4 H4B 108(2) no
C4 C5 C6 110.7(2) no
C4 C5 H5A 107.0(10) no
C4 C5 H5B 110.0(10) no
C6 C5 H5A 110.0(10) no
C6 C5 H5B 110.0(10) no
H5A C5 H5B 111(2) no
C1 C6 C5 113.4(2) no
C1 C6 H6A 107.0(10) no
C1 C6 H6B 112.0(10) no
C5 C6 H6A 112.0(10) no
C5 C6 H6B 107.0(10) no
H6A C6 H6B 105(2) no
N1 C7 C8 118.4(2) no
N1 C7 C12 122.4(2) no
C8 C7 C12 119.1(2) no
C7 C8 C9 120.2(2) no
C7 C8 H8 117.0(10) no
C9 C8 H8 123.0(10) no
C8 C9 C10 120.8(2) no
C8 C9 H9 119.0(10) no
C10 C9 H9 120.0(10) no
C9 C10 C11 119.3(2) no
C9 C10 H10 119.0(10) no
C11 C10 H10 121.0(10) no
C10 C11 C12 120.6(2) no
C10 C11 H11 119.0(10) no
C12 C11 H11 121.0(10) no
C7 C12 C11 119.8(2) no
C7 C12 H12 119.0(10) no
C11 C12 H12 121.0(10) no

loop_
_geom_bond_atom_site_label_1
_geom_bond_atom_site_label_2
_geom_bond_distance
_geom_bond_publ_flag
O1 C1 1.241(2) no
N1 C3 1.352(2) no
N1 C7 1.415(2) no
N1 H1N 0.820(10) no
C1 C2 1.415(3) no
C1 C6 1.503(3) no
C2 C3 1.370(2) no
C2 H2 0.930(10) no
C3 C4 1.495(3) no
C4 C5 1.499(3) no
C4 H4A 0.940(10) no
C4 H4B 1.04(2) no
C5 C6 1.520(3) no
C5 H5A 1.09(2) no
C5 H5B 1.03(2) no
C6 H6A 1.01(2) no
C6 H6B 0.98(2) no
C7 C8 1.391(3) no
C7 C12 1.388(3) no
C8 C9 1.373(3) no
C8 H8 1.000(10) no
C9 C10 1.366(3) no
C9 H9 0.86(2) no
C10 C11 1.388(3) no
C10 H10 0.940(10) no
C11 C12 1.375(3) no
C11 H11 0.99(2) no
C12 H12 0.93(2) no

loop_
_geom_contact_atom_site_label_1
_geom_contact_atom_site_label_2
_geom_contact_distance
O1 C2 2.326(2)
O1 C6 2.368(3)
O1 H2 2.472(19)
O1 H6A 2.70(2)
O1 H6B 2.57(2)
N1 C2 2.413(2)
N1 C4 2.404(3)
N1 C8 2.410(3)
N1 C12 2.457(3)
N1 H2 2.669(19)
N1 H4A 2.441(19)
N1 H4B 2.90(2)
N1 H8 2.539(19)
N1 H12 2.62(2)
C1 C3 2.441(2)
C1 C4 2.876(2)
C1 C5 2.527(3)
C1 H2 1.992(18)
C1 H5A 2.85(2)
C1 H6A 2.04(2)
C1 H6B 2.07(2)
C2 C4 2.481(3)
C2 C5 2.825(3)
C2 C6 2.513(3)
C2 C7 2.999(2)
C2 H4B 2.86(2)
C2 H12 2.84(2)
C3 C5 2.472(3)
C3 C6 2.884(3)
C3 C7 2.482(3)
C3 H1N 1.878(17)
C3 H2 2.031(19)
C3 H4A 2.019(19)
C3 H4B 2.05(2)
C3 H5A 2.70(2)
C3 H12 2.95(2)
C4 C6 2.484(3)
C4 H1N 2.444(16)
C4 H5A 2.09(2)
C4 H5B 2.09(2)
C4 H6A 2.84(2)
C5 H4A 2.083(19)
C5 H4B 2.03(2)
C5 H6A 2.12(2)
C5 H6B 2.03(2)
C6 H4B 2.63(2)
C6 H5A 2.15(2)
C6 H5B 2.11(2)
C7 C9 2.396(3)
C7 C10 2.773(3)
C7 C11 2.391(3)
C7 H1N 1.917(17)
C7 H2 2.785(19)
C7 H8 2.046(19)
C7 H12 2.01(2)
C8 C10 2.382(3)
C8 C11 2.750(3)
C8 C12 2.396(3)
C8 H1N 2.584(16)
C8 H9 1.93(2)
C9 C11 2.377(3)
C9 C12 2.758(3)
C9 H8 2.093(19)
C9 H10 2.001(19)
C10 C12 2.401(3)
C10 H9 1.95(2)
C10 H11 2.06(2)
C11 H10 2.04(2)
C11 H12 2.03(2)
C12 H2 2.677(18)
C12 H11 2.06(2)
H1N H4A 2.18(3)
H1N H4B 2.90(3)
H1N H8 2.45(3)
H2 H12 2.43(3)
H4A H4B 1.60(3)
H4A H5A 2.42(3)
H4A H5B 2.42(3)
H4B H5A 2.91(3)
H4B H5B 2.34(3)
H4B H6A 2.60(3)
H5A H5B 1.75(3)
H5A H6A 2.99(3)
H5A H6B 2.35(3)
H5B H6A 2.38(3)
H5B H6B 2.40(3)
H6A H6B 1.57(3)
H8 H9 2.33(3)
H9 H10 2.26(3)
H10 H11 2.35(3)
H11 H12 2.37(3)

loop_
_geom_hbond_atom_site_label_D
_geom_hbond_atom_site_label_H
_geom_hbond_atom_site_label_A
_geom_hbond_site_symmetry_A
_geom_hbond_distance_DH
_geom_hbond_distance_HA
_geom_hbond_distance_DA
_geom_hbond_angle_DHA
N1 H1N O1 4_554 0.82(2) 2.04(2) 2.851(2) 167(2)

loop_
_geom_torsion_atom_site_label_1
_geom_torsion_atom_site_label_2
_geom_torsion_atom_site_label_3
_geom_torsion_atom_site_label_4
_geom_torsion
_geom_torsion_publ_flag
C7 N1 C3 C2 -3.0(3) no
C7 N1 C3 C4 179.3(2) no
H1N N1 C3 C2 177.0(10) no
H1N N1 C3 C4 .0(10) no
C3 N1 C7 C8 134.5(2) no
C3 N1 C7 C12 -47.6(3) no
H1N N1 C7 C8 -45.0(10) no
H1N N1 C7 C12 132.0(10) no
O1 C1 C2 C3 174.7(2) no
O1 C1 C2 H2 -2.0(10) no
C6 C1 C2 C3 -5.9(3) no
C6 C1 C2 H2 177.0(10) no
O1 C1 C6 C5 161.6(2) no
O1 C1 C6 H6A -73.0(10) no
O1 C1 C6 H6B 40.0(10) no
C2 C1 C6 C5 -17.8(2) no
C2 C1 C6 H6A 107.0(10) no
C2 C1 C6 H6B -138.0(10) no
C1 C2 C3 N1 -179.4(2) no
C1 C2 C3 C4 -1.8(3) no
H2 C2 C3 N1 -1.0(10) no
H2 C2 C3 C4 175.0(10) no
N1 C3 C4 C5 -149.4(2) no
N1 C3 C4 H4A -19.0(10) no
N1 C3 C4 H4B 97.0(10) no
C2 C3 C4 C5 32.8(2) no
C2 C3 C4 H4A 162.0(10) no
C2 C3 C4 H4B -80.0(10) no
C3 C4 C5 C6 -54.5(2) no
C3 C4 C5 H5A 65.0(10) no
C3 C4 C5 H5B -175.0(10) no
H4A C4 C5 C6 179.0(10) no
H4A C4 C5 H5A -60(2) no
H4A C4 C5 H5B 58(2) no
H4B C4 C5 C6 61.0(10) no
H4B C4 C5 H5A 180(2) no
H4B C4 C5 H5B -59(2) no
C4 C5 C6 C1 47.7(2) no
C4 C5 C6 H6A -73.0(10) no
C4 C5 C6 H6B 171.0(10) no
H5A C5 C6 C1 -69.0(10) no
H5A C5 C6 H6A 169(2) no
H5A C5 C6 H6B 54(2) no
H5B C5 C6 C1 169.0(10) no
H5B C5 C6 H6A 47(2) no
H5B C5 C6 H6B -67(2) no
N1 C7 C8 C9 -179.9(2) no
N1 C7 C8 H8 3.0(10) no
C12 C7 C8 C9 2.1(3) no
C12 C7 C8 H8 -174.0(10) no
N1 C7 C12 C11 179.6(2) no
N1 C7 C12 H12 -2.0(10) no
C8 C7 C12 C11 -2.5(3) no
C8 C7 C12 H12 174.0(10) no
C7 C8 C9 C10 0.0(3) no
C7 C8 C9 H9 176(2) no
H8 C8 C9 C10 177.0(10) no
H8 C8 C9 H9 -6(2) no
C8 C9 C10 C11 -1.7(3) no
C8 C9 C10 H10 -178.0(10) no
H9 C9 C10 C11 -177(2) no
H9 C9 C10 H10 5(2) no
C9 C10 C11 C12 1.2(3) no
C9 C10 C11 H11 -178.0(10) no
H10 C10 C11 C12 179.0(10) no
H10 C10 C11 H11 -1(2) no
C10 C11 C12 C7 0.9(3) no
C10 C11 C12 H12 -175.0(10) no
H11 C11 C12 C7 -178.0(10) no
H11 C11 C12 H12 4(2) no
